data_4121919
loop_
_publ_author_name
'Zuzek, Ashley A.'
'Parkin, Gerard'

_publ_section_title
;
 Si-H and Si-C Bond Cleavage Reactions of Silane and Phenylsilanes with
 Mo(PMe3)6: Silyl, Hypervalent Silyl, Silane, and Disilane Complexes.
;
_journal_issue 23
_journal_name_full 'Journal of the American Chemical Society'
_journal_page_first 8177
_journal_page_last 8180
_journal_paper_doi 10.1021/ja503368j
_journal_volume 136
_journal_year 2014
_chemical_formula_sum 'C24 H50 Mo P4 Si'
_chemical_formula_weight 586.55
_chemical_name_systematic
; 
 ? 
;
_space_group_crystal_system monoclinic
_space_group_IT_number 15
_space_group_name_Hall '-C 2yc'
_space_group_name_H-M_alt 'C 1 2/c 1'
_symmetry_space_group_name_Hall '-C 2yc'
_symmetry_space_group_name_H-M 'C 1 2/c 1'
_atom_sites_solution_hydrogens mixed
_audit_creation_method SHELXL-2013
_cell_angle_alpha 90
_cell_angle_beta 99.4610(10)
_cell_angle_gamma 90
_cell_formula_units_Z 8
_cell_length_a 38.441(3)
_cell_length_b 9.6368(8)
_cell_length_c 16.7191(15)
_cell_measurement_reflns_used 9270
_cell_measurement_temperature 150(2)
_cell_measurement_theta_max 32.45
_cell_measurement_theta_min 2.18
_cell_volume 6109.3(9)
_computing_cell_refinement 'Bruker SAINT'
_computing_data_collection 'Bruker APEX2'
_computing_data_reduction 'Bruker SAINT'
_computing_molecular_graphics 'Bruker SHELXTL'
_computing_publication_material 'Bruker SHELXTL'
_computing_structure_refinement 'SHELXL-2013 (Sheldrick, 2013)'
_computing_structure_solution 'SHELXS-97 (Sheldrick, 2008)'
_diffrn_ambient_temperature 150(2)
_diffrn_measured_fraction_theta_full 0.999
_diffrn_measured_fraction_theta_max 0.946
_diffrn_measurement_device_type 'Bruker APEX-II CCD'
_diffrn_measurement_method '\f and \w scans'
_diffrn_radiation_type MoK\a
_diffrn_radiation_wavelength 0.71073
_diffrn_reflns_av_R_equivalents 0.0581
_diffrn_reflns_av_unetI/netI 0.0519
_diffrn_reflns_Laue_measured_fraction_full 0.999
_diffrn_reflns_Laue_measured_fraction_max 0.946
_diffrn_reflns_limit_h_max 58
_diffrn_reflns_limit_h_min -58
_diffrn_reflns_limit_k_max 14
_diffrn_reflns_limit_k_min -14
_diffrn_reflns_limit_l_max 24
_diffrn_reflns_limit_l_min -24
_diffrn_reflns_number 51554
_diffrn_reflns_point_group_measured_fraction_full 0.999
_diffrn_reflns_point_group_measured_fraction_max 0.946
_diffrn_reflns_theta_full 25.000
_diffrn_reflns_theta_max 32.867
_diffrn_reflns_theta_min 2.148
_exptl_absorpt_coefficient_mu 0.688
_exptl_absorpt_correction_T_max 0.9534
_exptl_absorpt_correction_T_min 0.8359
_exptl_absorpt_correction_type empirical
_exptl_absorpt_process_details sadabs
_exptl_crystal_colour yellow
_exptl_crystal_density_diffrn 1.275
_exptl_crystal_description block
_exptl_crystal_F_000 2480
_exptl_crystal_size_max 0.270
_exptl_crystal_size_mid 0.130
_exptl_crystal_size_min 0.070
_refine_diff_density_max 0.978
_refine_diff_density_min -0.401
_refine_diff_density_rms 0.095
_refine_ls_extinction_method none
_refine_ls_goodness_of_fit_ref 1.023
_refine_ls_hydrogen_treatment mixed
_refine_ls_matrix_type full
_refine_ls_number_parameters 299
_refine_ls_number_reflns 10770
_refine_ls_number_restraints 0
_refine_ls_restrained_S_all 1.023
_refine_ls_R_factor_all 0.0716
_refine_ls_R_factor_gt 0.0408
_refine_ls_shift/su_max 0.002
_refine_ls_shift/su_mean 0.000
_refine_ls_structure_factor_coef Fsqd
_refine_ls_weighting_details 'w=1/[\s^2^(Fo^2^)+(0.0459P)^2^+1.2162P] where P=(Fo^2^+2Fc^2^)/3'
_refine_ls_weighting_scheme calc
_refine_ls_wR_factor_gt 0.0871
_refine_ls_wR_factor_ref 0.0997
_reflns_Friedel_coverage 0.000
_reflns_number_gt 7570
_reflns_number_total 10770
_reflns_threshold_expression 'I > 2\s(I)'
_cod_data_source_file ja503368j_si_009.cif
_cod_data_source_block mosips10
_cod_depositor_comments 'Adding full bibliography for 4121917--4121924.cif.'
_cod_database_code 4121919
_shelx_space_group_comment
; 
The symmetry employed for this shelxl refinement is uniquely defined 
by the following loop, which should always be used as a source of 
symmetry information in preference to the above space-group names. 
They are only intended as comments. 
;
_shelx_estimated_absorpt_t_min 0.836
_shelx_estimated_absorpt_t_max 0.953
_shelxl_version_number 2013-4

loop_
_space_group_symop_operation_xyz
'x, y, z'
'-x, y, -z+1/2'
'x+1/2, y+1/2, z'
'-x+1/2, y+1/2, -z+1/2'
'-x, -y, -z'
'x, -y, z-1/2'
'-x+1/2, -y+1/2, -z'
'x+1/2, -y+1/2, z-1/2'

loop_
_atom_site_label
_atom_site_type_symbol
_atom_site_fract_x
_atom_site_fract_y
_atom_site_fract_z
_atom_site_U_iso_or_equiv
_atom_site_adp_type
_atom_site_occupancy
_atom_site_site_symmetry_order
_atom_site_calc_flag
_atom_site_refinement_flags_posn
_atom_site_refinement_flags_adp
Mo Mo 0.62697(2) -0.40209(2) 0.45508(2) 0.02109(5) Uani 1 1 d . .
P1 P 0.60148(2) -0.63258(7) 0.45310(4) 0.03496(14) Uani 1 1 d . .
P2 P 0.68422(2) -0.49464(6) 0.51947(3) 0.02487(12) Uani 1 1 d . .
P3 P 0.65786(2) -0.26500(6) 0.36318(4) 0.02836(13) Uani 1 1 d . .
P4 P 0.57080(2) -0.31106(7) 0.38229(4) 0.03111(13) Uani 1 1 d . .
Si Si 0.62775(2) -0.31865(6) 0.59952(4) 0.02545(13) Uani 1 1 d . .
C11 C 0.57010(9) -0.6850(3) 0.3643(2) 0.0668(10) Uani 1 1 d . .
H11A H 0.5618 -0.7793 0.3723 0.100 Uiso 1 1 calc R U
H11B H 0.5817 -0.6829 0.3163 0.100 Uiso 1 1 calc R U
H11C H 0.5500 -0.6209 0.3567 0.100 Uiso 1 1 calc R U
C12 C 0.57678(9) -0.6737(3) 0.5343(2) 0.0594(8) Uani 1 1 d . .
H12A H 0.5670 -0.7675 0.5262 0.089 Uiso 1 1 calc R U
H12B H 0.5576 -0.6067 0.5337 0.089 Uiso 1 1 calc R U
H12C H 0.5925 -0.6690 0.5866 0.089 Uiso 1 1 calc R U
C13 C 0.62845(8) -0.7886(3) 0.4571(2) 0.0592(9) Uani 1 1 d . .
H13A H 0.6134 -0.8706 0.4577 0.089 Uiso 1 1 calc R U
H13B H 0.6462 -0.7872 0.5064 0.089 Uiso 1 1 calc R U
H13C H 0.6402 -0.7919 0.4094 0.089 Uiso 1 1 calc R U
C21 C 0.70710(7) -0.6173(3) 0.46098(17) 0.0385(6) Uani 1 1 d . .
H21A H 0.7296 -0.6451 0.4936 0.058 Uiso 1 1 calc R U
H21B H 0.7116 -0.5723 0.4111 0.058 Uiso 1 1 calc R U
H21C H 0.6923 -0.6995 0.4472 0.058 Uiso 1 1 calc R U
C22 C 0.72164(6) -0.3779(3) 0.55292(15) 0.0336(5) Uani 1 1 d . .
H22A H 0.7427 -0.4330 0.5727 0.050 Uiso 1 1 calc R U
H22B H 0.7162 -0.3181 0.5966 0.050 Uiso 1 1 calc R U
H22C H 0.7260 -0.3203 0.5072 0.050 Uiso 1 1 calc R U
C23 C 0.68764(7) -0.5940(3) 0.61371(15) 0.0362(5) Uani 1 1 d . .
H23A H 0.7111 -0.6361 0.6262 0.054 Uiso 1 1 calc R U
H23B H 0.6697 -0.6670 0.6074 0.054 Uiso 1 1 calc R U
H23C H 0.6840 -0.5320 0.6580 0.054 Uiso 1 1 calc R U
C31 C 0.67279(8) -0.0916(3) 0.39713(18) 0.0459(7) Uani 1 1 d . .
H31A H 0.6835 -0.0461 0.3548 0.069 Uiso 1 1 calc R U
H31B H 0.6902 -0.0989 0.4468 0.069 Uiso 1 1 calc R U
H31C H 0.6526 -0.0367 0.4080 0.069 Uiso 1 1 calc R U
C32 C 0.63545(7) -0.2259(3) 0.26074(15) 0.0464(7) Uani 1 1 d . .
H32A H 0.6513 -0.1733 0.2318 0.070 Uiso 1 1 calc R U
H32B H 0.6143 -0.1708 0.2636 0.070 Uiso 1 1 calc R U
H32C H 0.6287 -0.3127 0.2318 0.070 Uiso 1 1 calc R U
C33 C 0.69834(6) -0.3307(3) 0.33296(15) 0.0363(5) Uani 1 1 d . .
H33A H 0.7068 -0.2645 0.2960 0.054 Uiso 1 1 calc R U
H33B H 0.6936 -0.4202 0.3055 0.054 Uiso 1 1 calc R U
H33C H 0.7164 -0.3427 0.3812 0.054 Uiso 1 1 calc R U
C41 C 0.53054(7) -0.3468(4) 0.42496(17) 0.0512(7) Uani 1 1 d . .
H41A H 0.5105 -0.2997 0.3923 0.077 Uiso 1 1 calc R U
H41B H 0.5335 -0.3126 0.4809 0.077 Uiso 1 1 calc R U
H41C H 0.5262 -0.4470 0.4244 0.077 Uiso 1 1 calc R U
C42 C 0.55412(7) -0.3543(3) 0.27539(15) 0.0467(7) Uani 1 1 d . .
H42A H 0.5362 -0.2864 0.2528 0.070 Uiso 1 1 calc R U
H42B H 0.5436 -0.4473 0.2722 0.070 Uiso 1 1 calc R U
H42C H 0.5736 -0.3523 0.2444 0.070 Uiso 1 1 calc R U
C43 C 0.56670(7) -0.1214(3) 0.37923(18) 0.0493(7) Uani 1 1 d . .
H43A H 0.5444 -0.0954 0.3452 0.074 Uiso 1 1 calc R U
H43B H 0.5864 -0.0815 0.3566 0.074 Uiso 1 1 calc R U
H43C H 0.5671 -0.0859 0.4343 0.074 Uiso 1 1 calc R U
C51 C 0.58725(6) -0.2232(3) 0.62347(13) 0.0298(5) Uani 1 1 d . .
C52 C 0.58294(8) -0.0810(3) 0.62223(18) 0.0475(7) Uani 1 1 d . .
H52A H 0.6014 -0.0240 0.6094 0.057 Uiso 1 1 calc R U
C53 C 0.55251(9) -0.0191(4) 0.6392(2) 0.0643(9) Uani 1 1 d . .
H53A H 0.5502 0.0791 0.6372 0.077 Uiso 1 1 calc R U
C54 C 0.52544(8) -0.1001(4) 0.6591(2) 0.0634(10) Uani 1 1 d . .
H54A H 0.5045 -0.0582 0.6710 0.076 Uiso 1 1 calc R U
C55 C 0.52915(7) -0.2407(4) 0.66137(18) 0.0523(8) Uani 1 1 d . .
H55A H 0.5108 -0.2971 0.6752 0.063 Uiso 1 1 calc R U
C56 C 0.55939(7) -0.3012(3) 0.64368(15) 0.0411(6) Uani 1 1 d . .
H56A H 0.5614 -0.3994 0.6453 0.049 Uiso 1 1 calc R U
C61 C 0.66537(6) -0.2053(2) 0.65224(13) 0.0276(4) Uani 1 1 d . .
C62 C 0.67667(6) -0.0854(2) 0.61782(15) 0.0320(5) Uani 1 1 d . .
H62A H 0.6646 -0.0562 0.5664 0.038 Uiso 1 1 calc R U
C63 C 0.70478(6) -0.0071(3) 0.65551(16) 0.0377(6) Uani 1 1 d . .
H63A H 0.7116 0.0747 0.6304 0.045 Uiso 1 1 calc R U
C64 C 0.72296(6) -0.0483(3) 0.72967(16) 0.0400(6) Uani 1 1 d . .
H64A H 0.7428 0.0033 0.7551 0.048 Uiso 1 1 calc R U
C65 C 0.71223(6) -0.1644(3) 0.76662(15) 0.0389(6) Uani 1 1 d . .
H65A H 0.7244 -0.1920 0.8182 0.047 Uiso 1 1 calc R U
C66 C 0.68383(6) -0.2412(3) 0.72918(14) 0.0339(5) Uani 1 1 d . .
H66A H 0.6766 -0.3203 0.7561 0.041 Uiso 1 1 calc R U
H3 H 0.6265(7) -0.233(3) 0.5111(16) 0.049(8) Uiso 1 1 d . .
H2 H 0.6001(7) -0.400(3) 0.5200(16) 0.039(7) Uiso 1 1 d . .
H1 H 0.6376(7) -0.508(3) 0.3727(16) 0.048(8) Uiso 1 1 d . .
H4 H 0.6293(6) -0.427(3) 0.6615(15) 0.033(7) Uiso 1 1 d . .

loop_
_atom_site_aniso_label
_atom_site_aniso_U_11
_atom_site_aniso_U_22
_atom_site_aniso_U_33
_atom_site_aniso_U_23
_atom_site_aniso_U_13
_atom_site_aniso_U_12
Mo 0.01768(8) 0.02311(9) 0.02213(9) -0.00147(7) 0.00223(6) 0.00077(7)
P1 0.0304(3) 0.0284(3) 0.0438(4) -0.0018(3) -0.0006(3) -0.0055(2)
P2 0.0195(2) 0.0261(3) 0.0288(3) 0.0008(2) 0.0035(2) 0.0029(2)
P3 0.0280(3) 0.0317(3) 0.0271(3) 0.0014(2) 0.0095(2) 0.0026(2)
P4 0.0218(3) 0.0419(4) 0.0281(3) -0.0002(3) -0.0003(2) 0.0048(2)
Si 0.0244(3) 0.0271(3) 0.0247(3) 0.0004(2) 0.0036(2) 0.0010(2)
C11 0.064(2) 0.0524(19) 0.072(2) -0.0063(16) -0.0234(17) -0.0237(16)
C12 0.065(2) 0.0457(18) 0.071(2) 0.0105(15) 0.0217(17) -0.0148(15)
C13 0.0495(17) 0.0234(13) 0.101(3) -0.0087(15) 0.0005(17) -0.0031(12)
C21 0.0321(12) 0.0370(14) 0.0469(15) -0.0053(11) 0.0082(11) 0.0099(10)
C22 0.0202(10) 0.0418(14) 0.0376(13) -0.0021(10) 0.0018(9) 0.0013(9)
C23 0.0333(12) 0.0365(13) 0.0380(13) 0.0104(10) 0.0037(10) 0.0086(10)
C31 0.0567(17) 0.0331(14) 0.0556(17) -0.0027(12) 0.0322(14) -0.0074(12)
C32 0.0398(14) 0.0676(19) 0.0326(13) 0.0145(13) 0.0089(11) 0.0099(13)
C33 0.0324(12) 0.0474(15) 0.0315(12) 0.0014(11) 0.0127(10) 0.0044(11)
C41 0.0243(12) 0.083(2) 0.0448(16) 0.0066(15) 0.0020(11) 0.0067(13)
C42 0.0360(14) 0.0682(19) 0.0319(13) -0.0002(13) -0.0066(11) 0.0013(13)
C43 0.0413(15) 0.0475(17) 0.0549(18) 0.0004(13) -0.0040(13) 0.0207(13)
C51 0.0267(11) 0.0395(13) 0.0245(10) -0.0024(9) 0.0076(8) 0.0033(9)
C52 0.0475(16) 0.0458(17) 0.0540(17) 0.0014(13) 0.0227(14) 0.0079(13)
C53 0.070(2) 0.055(2) 0.075(2) 0.0072(17) 0.0316(18) 0.0268(17)
C54 0.0438(17) 0.097(3) 0.0548(19) 0.0049(18) 0.0236(15) 0.0314(17)
C55 0.0324(14) 0.081(2) 0.0471(16) 0.0090(15) 0.0177(12) 0.0050(14)
C56 0.0329(13) 0.0524(16) 0.0402(14) 0.0039(12) 0.0122(11) 0.0010(12)
C61 0.0286(11) 0.0285(11) 0.0263(11) -0.0062(9) 0.0060(9) 0.0027(9)
C62 0.0286(11) 0.0318(12) 0.0355(12) -0.0021(10) 0.0046(9) 0.0052(9)
C63 0.0344(12) 0.0333(13) 0.0467(15) -0.0073(11) 0.0108(11) -0.0016(10)
C64 0.0278(12) 0.0462(15) 0.0452(15) -0.0169(12) 0.0035(10) -0.0011(11)
C65 0.0344(13) 0.0498(16) 0.0302(12) -0.0100(11) -0.0018(10) 0.0048(11)
C66 0.0334(12) 0.0379(13) 0.0306(12) -0.0038(10) 0.0054(10) 0.0019(10)

loop_
_atom_type_symbol
_atom_type_description
_atom_type_scat_dispersion_real
_atom_type_scat_dispersion_imag
_atom_type_scat_source
C C 0.0033 0.0016 'International Tables Vol C Tables 4.2.6.8 and 6.1.1.4'
H H 0.0000 0.0000 'International Tables Vol C Tables 4.2.6.8 and 6.1.1.4'
Si Si 0.0817 0.0704 'International Tables Vol C Tables 4.2.6.8 and 6.1.1.4'
P P 0.1023 0.0942 'International Tables Vol C Tables 4.2.6.8 and 6.1.1.4'
Mo Mo -1.6832 0.6857 'International Tables Vol C Tables 4.2.6.8 and 6.1.1.4'

loop_
_geom_angle_atom_site_label_1
_geom_angle_atom_site_label_2
_geom_angle_atom_site_label_3
_geom_angle
P1 Mo P2 90.25(2)
P1 Mo P4 90.00(2)
P2 Mo P4 176.43(2)
P1 Mo P3 135.63(2)
P2 Mo P3 88.81(2)
P4 Mo P3 88.52(2)
P1 Mo Si 104.14(2)
P2 Mo Si 80.120(19)
P4 Mo Si 103.27(2)
P3 Mo Si 119.32(2)
P1 Mo H3 139.7(8)
P2 Mo H3 100.3(8)
P4 Mo H3 81.8(8)
P3 Mo H3 83.8(8)
Si Mo H3 41.6(8)
P1 Mo H2 73.8(9)
P2 Mo H2 109.7(9)
P4 Mo H2 73.8(9)
P3 Mo H2 146.6(9)
Si Mo H2 42.8(9)
H3 Mo H2 66.0(12)
P1 Mo H1 67.3(8)
P2 Mo H1 80.2(8)
P4 Mo H1 96.6(8)
P3 Mo H1 68.9(8)
Si Mo H1 158.5(8)
H3 Mo H1 152.7(12)
H2 Mo H1 139.9(12)
C13 P1 C12 98.98(16)
C13 P1 C11 95.60(16)
C12 P1 C11 100.96(17)
C13 P1 Mo 121.95(10)
C12 P1 Mo 116.59(11)
C11 P1 Mo 118.45(11)
C23 P2 C22 96.68(12)
C23 P2 C21 98.52(12)
C22 P2 C21 97.79(11)
C23 P2 Mo 120.03(8)
C22 P2 Mo 120.75(8)
C21 P2 Mo 118.12(9)
C32 P3 C33 95.97(12)
C32 P3 C31 100.29(15)
C33 P3 C31 99.48(13)
C32 P3 Mo 119.50(9)
C33 P3 Mo 120.30(9)
C31 P3 Mo 117.01(9)
C43 P4 C41 97.08(15)
C43 P4 C42 100.58(14)
C41 P4 C42 98.80(13)
C43 P4 Mo 115.69(9)
C41 P4 Mo 117.87(9)
C42 P4 Mo 122.40(9)
C51 Si C61 102.11(10)
C51 Si Mo 118.03(7)
C61 Si Mo 120.64(7)
C51 Si H3 92.3(9)
C61 Si H3 92.0(9)
Mo Si H3 47.8(9)
C51 Si H2 87.7(9)
C61 Si H2 158.3(9)
Mo Si H2 39.1(9)
H3 Si H2 68.0(12)
C51 Si H4 97.8(9)
C61 Si H4 98.2(9)
Mo Si H4 116.0(9)
H3 Si H4 163.8(13)
H2 Si H4 99.6(12)
P1 C11 H11A 109.5
P1 C11 H11B 109.5
H11A C11 H11B 109.5
P1 C11 H11C 109.5
H11A C11 H11C 109.5
H11B C11 H11C 109.5
P1 C12 H12A 109.5
P1 C12 H12B 109.5
H12A C12 H12B 109.5
P1 C12 H12C 109.5
H12A C12 H12C 109.5
H12B C12 H12C 109.5
P1 C13 H13A 109.5
P1 C13 H13B 109.5
H13A C13 H13B 109.5
P1 C13 H13C 109.5
H13A C13 H13C 109.5
H13B C13 H13C 109.5
P2 C21 H21A 109.5
P2 C21 H21B 109.5
H21A C21 H21B 109.5
P2 C21 H21C 109.5
H21A C21 H21C 109.5
H21B C21 H21C 109.5
P2 C22 H22A 109.5
P2 C22 H22B 109.5
H22A C22 H22B 109.5
P2 C22 H22C 109.5
H22A C22 H22C 109.5
H22B C22 H22C 109.5
P2 C23 H23A 109.5
P2 C23 H23B 109.5
H23A C23 H23B 109.5
P2 C23 H23C 109.5
H23A C23 H23C 109.5
H23B C23 H23C 109.5
P3 C31 H31A 109.5
P3 C31 H31B 109.5
H31A C31 H31B 109.5
P3 C31 H31C 109.5
H31A C31 H31C 109.5
H31B C31 H31C 109.5
P3 C32 H32A 109.5
P3 C32 H32B 109.5
H32A C32 H32B 109.5
P3 C32 H32C 109.5
H32A C32 H32C 109.5
H32B C32 H32C 109.5
P3 C33 H33A 109.5
P3 C33 H33B 109.5
H33A C33 H33B 109.5
P3 C33 H33C 109.5
H33A C33 H33C 109.5
H33B C33 H33C 109.5
P4 C41 H41A 109.5
P4 C41 H41B 109.5
H41A C41 H41B 109.5
P4 C41 H41C 109.5
H41A C41 H41C 109.5
H41B C41 H41C 109.5
P4 C42 H42A 109.5
P4 C42 H42B 109.5
H42A C42 H42B 109.5
P4 C42 H42C 109.5
H42A C42 H42C 109.5
H42B C42 H42C 109.5
P4 C43 H43A 109.5
P4 C43 H43B 109.5
H43A C43 H43B 109.5
P4 C43 H43C 109.5
H43A C43 H43C 109.5
H43B C43 H43C 109.5
C52 C51 C56 116.3(2)
C52 C51 Si 125.15(19)
C56 C51 Si 118.53(19)
C51 C52 C53 121.9(3)
C51 C52 H52A 119.0
C53 C52 H52A 119.0
C52 C53 C54 120.0(3)
C52 C53 H53A 120.0
C54 C53 H53A 120.0
C55 C54 C53 119.2(3)
C55 C54 H54A 120.4
C53 C54 H54A 120.4
C54 C55 C56 120.3(3)
C54 C55 H55A 119.9
C56 C55 H55A 119.9
C55 C56 C51 122.3(3)
C55 C56 H56A 118.9
C51 C56 H56A 118.9
C62 C61 C66 115.9(2)
C62 C61 Si 123.27(17)
C66 C61 Si 120.78(18)
C63 C62 C61 122.6(2)
C63 C62 H62A 118.7
C61 C62 H62A 118.7
C64 C63 C62 119.7(2)
C64 C63 H63A 120.1
C62 C63 H63A 120.1
C65 C64 C63 119.6(2)
C65 C64 H64A 120.2
C63 C64 H64A 120.2
C64 C65 C66 120.4(2)
C64 C65 H65A 119.8
C66 C65 H65A 119.8
C65 C66 C61 121.7(2)
C65 C66 H66A 119.2
C61 C66 H66A 119.2

loop_
_geom_bond_atom_site_label_1
_geom_bond_atom_site_label_2
_geom_bond_distance
Mo P1 2.4259(7)
Mo P2 2.4532(6)
Mo P4 2.4596(6)
Mo P3 2.4729(6)
Mo Si 2.5408(7)
Mo H3 1.88(3)
Mo H2 1.62(3)
Mo H1 1.82(3)
P1 C13 1.821(3)
P1 C12 1.823(3)
P1 C11 1.823(3)
P2 C23 1.830(2)
P2 C22 1.840(2)
P2 C21 1.847(2)
P3 C32 1.825(3)
P3 C33 1.826(2)
P3 C31 1.827(3)
P4 C43 1.835(3)
P4 C41 1.840(3)
P4 C42 1.845(3)
Si C51 1.906(2)
Si C61 1.909(2)
Si H3 1.69(3)
Si H2 1.74(3)
Si H4 1.47(2)
C11 H11A 0.9800
C11 H11B 0.9800
C11 H11C 0.9800
C12 H12A 0.9800
C12 H12B 0.9800
C12 H12C 0.9800
C13 H13A 0.9800
C13 H13B 0.9800
C13 H13C 0.9800
C21 H21A 0.9800
C21 H21B 0.9800
C21 H21C 0.9800
C22 H22A 0.9800
C22 H22B 0.9800
C22 H22C 0.9800
C23 H23A 0.9800
C23 H23B 0.9800
C23 H23C 0.9800
C31 H31A 0.9800
C31 H31B 0.9800
C31 H31C 0.9800
C32 H32A 0.9800
C32 H32B 0.9800
C32 H32C 0.9800
C33 H33A 0.9800
C33 H33B 0.9800
C33 H33C 0.9800
C41 H41A 0.9800
C41 H41B 0.9800
C41 H41C 0.9800
C42 H42A 0.9800
C42 H42B 0.9800
C42 H42C 0.9800
C43 H43A 0.9800
C43 H43B 0.9800
C43 H43C 0.9800
C51 C52 1.380(4)
C51 C56 1.394(3)
C52 C53 1.384(4)
C52 H52A 0.9500
C53 C54 1.385(5)
C53 H53A 0.9500
C54 C55 1.362(5)
C54 H54A 0.9500
C55 C56 1.375(4)
C55 H55A 0.9500
C56 H56A 0.9500
C61 C62 1.392(3)
C61 C66 1.406(3)
C62 C63 1.382(3)
C62 H62A 0.9500
C63 C64 1.378(4)
C63 H63A 0.9500
C64 C65 1.373(4)
C64 H64A 0.9500
C65 C66 1.381(3)
C65 H65A 0.9500
C66 H66A 0.9500
